data_7208355
loop_
_publ_author_name
'Jarvis, A. G.'
'Sparkes, H. A.'
'Tallentire, S. E.'
'Hatcher, L. E.'
'Warren, M. R.'
'Raithby, P. R.'
'Allan, D. R.'
'Whitwood, A. C.'
'Cockett, M. C. R.'
'Duckett, S. B.'
'Clark, J. L.'
'Fairlamb, I. J. S.'

_publ_section_title
;
 Photochemical-mediated solid-state [2+2]-cycloaddition reactions of an
 unsymmetrical dibenzylidene acetone (monothiophos-dba)
;
_journal_issue 17
_journal_name_full CrystEngComm
_journal_page_first 5564
_journal_paper_doi 10.1039/c2ce25480h
_journal_volume 14
_journal_year 2012
_chemical_formula_moiety 'C29 H23 O P S'
_chemical_formula_sum 'C29 H23 O P S'
_chemical_formula_weight 450.5
_chemical_name_systematic
;
?
;
_space_group_crystal_system monoclinic
_space_group_IT_number 14
_space_group_name_Hall '-P 2yn'
_space_group_name_H-M_alt 'P 1 21/n 1'
_symmetry_space_group_name_Hall '-P 2yn'
_symmetry_space_group_name_H-M 'P 1 21/n 1'
_atom_sites_solution_hydrogens geom
_atom_sites_solution_primary direct
_atom_sites_solution_secondary difmap
_audit_creation_method 'WinGX routine CIF_UPDATE'
_cell_angle_alpha 90.00
_cell_angle_beta 101.951(3)
_cell_angle_gamma 90.00
_cell_formula_units_Z 4
_cell_length_a 9.4904(3)
_cell_length_b 17.0028(5)
_cell_length_c 14.5622(4)
_cell_measurement_reflns_used 3828
_cell_measurement_temperature 110.0
_cell_measurement_theta_max 24.9623
_cell_measurement_theta_min 3.0910
_cell_volume 2298.87(12)
_computing_cell_refinement
;
CrysAlisPro, Oxford Diffraction Ltd.,
Version 1.171.34.40 (release 27-08-2010 CrysAlis171 .NET)
(compiled Aug 27 2010,11:50:40)
;
_computing_data_collection
;
CrysAlisPro, Oxford Diffraction Ltd.,
Version 1.171.34.40 (release 27-08-2010 CrysAlis171 .NET)
(compiled Aug 27 2010,11:50:40)
;
_computing_data_reduction
;
CrysAlisPro, Oxford Diffraction Ltd.,
Version 1.171.34.40 (release 27-08-2010 CrysAlis171 .NET)
(compiled Aug 27 2010,11:50:40)
;
_computing_molecular_graphics
;
O. V. Dolomanov, L. J. Bourhis, R. J. Gildea, J. A. K. Howard and H. Puschmann,
OLEX2: a complete structure solution, refinement and analysis program.
J. Appl. Cryst. (2009). 42, 339-341.
;
_computing_publication_material
;
O. V. Dolomanov, L. J. Bourhis, R. J. Gildea, J. A. K. Howard and H. Puschmann,
OLEX2: a complete structure solution, refinement and analysis program.
J. Appl. Cryst. (2009). 42, 339-341.
;
_computing_structure_refinement 'SHELXL-97 (Sheldrick, 1997)'
_computing_structure_solution 'A short history of SHELX (Sheldrick, 2007)/Bruker'
_diffrn_ambient_temperature 110.0
_diffrn_detector_area_resol_mean 16.1450
_diffrn_measured_fraction_theta_full 0.988
_diffrn_measured_fraction_theta_max 0.988
_diffrn_measurement_details
;
1 omega 28.00 73.00 1.0000 8.0000
omega____ theta____ kappa____ phi______ frames
- 16.2440 65.0000 176.0000 45

2 omega -38.00 89.00 1.0000 8.0000
omega____ theta____ kappa____ phi______ frames
- 16.2440 0.0000 0.0000 127
;
_diffrn_measurement_device_type 'SuperNova, Single source at offset), Eos'
_diffrn_measurement_method '\w scans'
_diffrn_orient_matrix_UB_11 -0.0725600000
_diffrn_orient_matrix_UB_12 0.0100459000
_diffrn_orient_matrix_UB_13 -0.0195658000
_diffrn_orient_matrix_UB_21 0.0027090000
_diffrn_orient_matrix_UB_22 0.0297711000
_diffrn_orient_matrix_UB_23 0.0344534000
_diffrn_orient_matrix_UB_31 0.0238644000
_diffrn_orient_matrix_UB_32 0.0274223000
_diffrn_orient_matrix_UB_33 -0.0301577000
_diffrn_radiation_monochromator mirror
_diffrn_radiation_type 'Mo K\a'
_diffrn_radiation_wavelength 0.7107
_diffrn_reflns_av_R_equivalents 0.0199
_diffrn_reflns_av_unetI/netI 0.0410
_diffrn_reflns_limit_h_max 9
_diffrn_reflns_limit_h_min -11
_diffrn_reflns_limit_k_max 20
_diffrn_reflns_limit_k_min -13
_diffrn_reflns_limit_l_max 17
_diffrn_reflns_limit_l_min -11
_diffrn_reflns_number 7096
_diffrn_reflns_theta_full 25.02
_diffrn_reflns_theta_max 25.02
_diffrn_reflns_theta_min 3.10
_diffrn_source 'SuperNova (Mo) X-ray Source'
_exptl_absorpt_coefficient_mu 0.230
_exptl_absorpt_correction_T_max 1.00000
_exptl_absorpt_correction_T_min 0.99548
_exptl_absorpt_correction_type multi-scan
_exptl_absorpt_process_details
;
CrysAlisPro, Oxford Diffraction Ltd.,
Version 1.171.34.40 (release 27-08-2010 CrysAlis171 .NET)
(compiled Aug 27 2010,11:50:40)
Empirical absorption correction using spherical harmonics,
implemented in SCALE3 ABSPACK scaling algorithm.
;
_exptl_crystal_colour yellow
_exptl_crystal_density_diffrn 1.302
_exptl_crystal_density_method 'not measured'
_exptl_crystal_description block
_exptl_crystal_F_000 944
_exptl_crystal_size_max 0.10
_exptl_crystal_size_mid 0.09
_exptl_crystal_size_min 0.08
_refine_diff_density_max 0.332
_refine_diff_density_min -0.278
_refine_diff_density_rms 0.048
_refine_ls_extinction_method none
_refine_ls_goodness_of_fit_ref 1.026
_refine_ls_hydrogen_treatment constr
_refine_ls_matrix_type full
_refine_ls_number_parameters 289
_refine_ls_number_reflns 4020
_refine_ls_number_restraints 0
_refine_ls_restrained_S_all 1.026
_refine_ls_R_factor_all 0.0461
_refine_ls_R_factor_gt 0.0377
_refine_ls_shift/su_max 0.001
_refine_ls_shift/su_mean 0.000
_refine_ls_structure_factor_coef Fsqd
_refine_ls_weighting_details 'calc w=1/[\s^2^(Fo^2^)+(0.0309P)^2^+1.3200P] where P=(Fo^2^+2Fc^2^)/3'
_refine_ls_weighting_scheme calc
_refine_ls_wR_factor_gt 0.0836
_refine_ls_wR_factor_ref 0.0890
_reflns_number_gt 3425
_reflns_number_total 4020
_reflns_threshold_expression >2sigma(I)
_cod_data_source_file c2ce25480h.txt
_cod_data_source_block ijf1028
_cod_depositor_comments
;
The following automatic conversions were performed:
'__chemical_name_systematic' tag replaced with
'_chemical_name_systematic'.

Automatic conversion script
Id: cif_correct_tags 1440 2010-10-19 06:21:57Z saulius 
;
_cod_original_cell_volume 2298.89(11)
_cod_database_code 7208355
_reflns_odcompleteness_completeness 98.09
_reflns_odcompleteness_iscentric 1
_reflns_odcompleteness_theta 25.01

loop_
_space_group_symop_id
_space_group_symop_operation_xyz
1 'x, y, z'
2 '-x+1/2, y+1/2, -z+1/2'
3 '-x, -y, -z'
4 'x-1/2, -y-1/2, z-1/2'

loop_
_atom_site_label
_atom_site_type_symbol
_atom_site_fract_x
_atom_site_fract_y
_atom_site_fract_z
_atom_site_U_iso_or_equiv
_atom_site_adp_type
_atom_site_occupancy
_atom_site_symmetry_multiplicity
_atom_site_calc_flag
_atom_site_refinement_flags
C0AA C 0.6109(2) 0.06685(12) 0.58905(14) 0.0241(5) Uani 1 1 d .
H0A H 0.5896 0.0136 0.6004 0.029 Uiso 1 1 calc R
C1 C 0.6092(2) 0.12321(11) 0.84680(13) 0.0170(4) Uani 1 1 d .
C2 C 0.7511(2) 0.14194(11) 0.84308(14) 0.0198(4) Uani 1 1 d .
H2 H 0.7781 0.1448 0.7839 0.024 Uiso 1 1 calc R
C3 C 0.8534(2) 0.15645(12) 0.92435(14) 0.0234(5) Uani 1 1 d .
H3 H 0.9495 0.1695 0.9208 0.028 Uiso 1 1 calc R
C4 C 0.8144(2) 0.15176(12) 1.01017(14) 0.0232(5) Uani 1 1 d .
H4 H 0.8837 0.1618 1.0660 0.028 Uiso 1 1 calc R
C5 C 0.6751(2) 0.13256(12) 1.01543(14) 0.0221(5) Uani 1 1 d .
H5 H 0.6505 0.1292 1.0753 0.026 Uiso 1 1 calc R
C6 C 0.5688(2) 0.11783(11) 0.93500(13) 0.0177(4) Uani 1 1 d .
C7 C 0.4215(2) 0.09655(11) 0.94291(13) 0.0188(4) Uani 1 1 d .
H7 H 0.3522 0.0935 0.8857 0.023 Uiso 1 1 calc R
C8 C 0.3740(2) 0.08117(12) 1.02054(14) 0.0211(4) Uani 1 1 d .
H8 H 0.4377 0.0839 1.0801 0.025 Uiso 1 1 calc R
C9 C 0.2205(2) 0.05960(11) 1.01384(14) 0.0196(4) Uani 1 1 d .
C10 C 0.1610(2) 0.05534(11) 1.09962(13) 0.0203(4) Uani 1 1 d .
H10 H 0.0726 0.0282 1.0963 0.024 Uiso 1 1 calc R
C11 C 0.2241(2) 0.08738(11) 1.18175(14) 0.0211(4) Uani 1 1 d .
H11 H 0.3156 0.1109 1.1841 0.025 Uiso 1 1 calc R
C12 C 0.1688(2) 0.09048(12) 1.26854(13) 0.0198(4) Uani 1 1 d .
C13 C 0.2476(2) 0.13207(12) 1.34495(14) 0.0248(5) Uani 1 1 d .
H13 H 0.3347 0.1573 1.3393 0.030 Uiso 1 1 calc R
C14 C 0.2009(2) 0.13711(13) 1.42889(14) 0.0278(5) Uani 1 1 d .
H14 H 0.2557 0.1656 1.4802 0.033 Uiso 1 1 calc R
C15 C 0.0737(2) 0.10033(12) 1.43756(14) 0.0264(5) Uani 1 1 d .
H15 H 0.0410 0.1035 1.4949 0.032 Uiso 1 1 calc R
C16 C -0.0051(2) 0.05915(12) 1.36261(14) 0.0253(5) Uani 1 1 d .
H16 H -0.0920 0.0340 1.3688 0.030 Uiso 1 1 calc R
C17 C 0.0406(2) 0.05382(12) 1.27837(14) 0.0218(5) Uani 1 1 d .
H17 H -0.0150 0.0253 1.2274 0.026 Uiso 1 1 calc R
C18 C 0.3330(2) 0.16866(11) 0.73198(12) 0.0163(4) Uani 1 1 d .
C19 C 0.3553(2) 0.24592(11) 0.76385(12) 0.0186(4) Uani 1 1 d .
H19 H 0.4499 0.2642 0.7893 0.022 Uiso 1 1 calc R
C20 C 0.2385(2) 0.29571(13) 0.75811(13) 0.0250(5) Uani 1 1 d .
H20 H 0.2535 0.3487 0.7785 0.030 Uiso 1 1 calc R
C21 C 0.0997(2) 0.26909(13) 0.72292(14) 0.0277(5) Uani 1 1 d .
H21 H 0.0203 0.3036 0.7203 0.033 Uiso 1 1 calc R
C22 C 0.0768(2) 0.19257(14) 0.69173(15) 0.0296(5) Uani 1 1 d .
H22 H -0.0182 0.1743 0.6673 0.036 Uiso 1 1 calc R
C23 C 0.1932(2) 0.14262(13) 0.69640(14) 0.0239(5) Uani 1 1 d .
H23 H 0.1776 0.0899 0.6751 0.029 Uiso 1 1 calc R
C24 C 0.57073(19) 0.12586(11) 0.64400(13) 0.0173(4) Uani 1 1 d .
C25 C 0.6022(2) 0.20408(12) 0.62667(13) 0.0219(5) Uani 1 1 d .
H25 H 0.5754 0.2451 0.6640 0.026 Uiso 1 1 calc R
C26 C 0.6730(2) 0.22168(13) 0.55471(14) 0.0271(5) Uani 1 1 d .
H26 H 0.6940 0.2748 0.5425 0.033 Uiso 1 1 calc R
C27 C 0.7129(2) 0.16196(13) 0.50067(14) 0.0280(5) Uani 1 1 d .
H27 H 0.7617 0.1742 0.4517 0.034 Uiso 1 1 calc R
C29 C 0.6819(2) 0.08484(14) 0.51774(15) 0.0299(5) Uani 1 1 d .
H29 H 0.7093 0.0440 0.4805 0.036 Uiso 1 1 calc R
O1 O 0.14255(15) 0.04578(9) 0.93751(9) 0.0264(3) Uani 1 1 d .
P3 P 0.48140(5) 0.09947(3) 0.73887(3) 0.01549(13) Uani 1 1 d .
S1 S 0.41668(5) -0.01019(3) 0.73168(3) 0.02143(14) Uani 1 1 d .

loop_
_atom_site_aniso_label
_atom_site_aniso_U_11
_atom_site_aniso_U_22
_atom_site_aniso_U_33
_atom_site_aniso_U_23
_atom_site_aniso_U_13
_atom_site_aniso_U_12
C0AA 0.0271(12) 0.0212(11) 0.0237(11) -0.0045(9) 0.0050(9) -0.0006(9)
C1 0.0176(10) 0.0113(9) 0.0209(10) 0.0006(8) 0.0011(8) 0.0007(8)
C2 0.0183(10) 0.0188(10) 0.0228(10) -0.0006(9) 0.0055(8) 0.0009(8)
C3 0.0151(10) 0.0208(11) 0.0329(12) -0.0018(9) 0.0016(8) -0.0017(9)
C4 0.0185(11) 0.0233(11) 0.0237(11) -0.0026(9) -0.0051(8) -0.0016(9)
C5 0.0228(11) 0.0232(11) 0.0195(10) -0.0003(9) 0.0026(8) 0.0002(9)
C6 0.0166(10) 0.0154(10) 0.0207(10) -0.0005(8) 0.0029(8) 0.0017(8)
C7 0.0160(10) 0.0188(10) 0.0199(10) 0.0003(9) -0.0003(8) 0.0014(8)
C8 0.0208(11) 0.0231(11) 0.0187(10) -0.0021(9) 0.0025(8) -0.0012(9)
C9 0.0196(10) 0.0150(10) 0.0234(11) 0.0014(9) 0.0025(8) 0.0009(8)
C10 0.0166(10) 0.0188(10) 0.0252(11) 0.0015(9) 0.0035(8) -0.0009(8)
C11 0.0164(10) 0.0175(10) 0.0295(11) 0.0020(9) 0.0049(8) -0.0011(8)
C12 0.0199(10) 0.0177(10) 0.0219(10) 0.0018(9) 0.0044(8) 0.0034(8)
C13 0.0197(11) 0.0238(11) 0.0309(12) -0.0025(10) 0.0050(9) -0.0036(9)
C14 0.0314(12) 0.0271(12) 0.0242(11) -0.0050(10) 0.0039(9) -0.0032(10)
C15 0.0318(12) 0.0259(12) 0.0236(11) 0.0009(10) 0.0105(9) 0.0006(10)
C16 0.0242(11) 0.0239(11) 0.0299(12) 0.0012(10) 0.0108(9) -0.0030(9)
C17 0.0215(11) 0.0194(11) 0.0233(11) -0.0023(9) 0.0019(8) -0.0030(9)
C18 0.0178(10) 0.0181(10) 0.0127(9) 0.0017(8) 0.0027(7) 0.0028(8)
C19 0.0189(10) 0.0210(11) 0.0158(9) 0.0006(8) 0.0035(8) 0.0012(8)
C20 0.0324(12) 0.0225(11) 0.0211(10) 0.0014(9) 0.0081(9) 0.0079(10)
C21 0.0238(12) 0.0346(13) 0.0253(11) 0.0050(10) 0.0068(9) 0.0129(10)
C22 0.0148(11) 0.0400(14) 0.0319(12) 0.0008(11) -0.0003(9) 0.0029(10)
C23 0.0210(11) 0.0242(11) 0.0249(11) -0.0013(9) 0.0009(8) -0.0011(9)
C24 0.0143(10) 0.0196(10) 0.0171(9) -0.0008(9) 0.0010(7) 0.0020(8)
C25 0.0244(11) 0.0211(11) 0.0212(10) 0.0007(9) 0.0069(8) 0.0039(9)
C26 0.0273(12) 0.0257(12) 0.0291(12) 0.0055(10) 0.0075(9) 0.0008(10)
C27 0.0266(12) 0.0393(14) 0.0197(11) 0.0008(10) 0.0087(9) 0.0024(10)
C29 0.0351(13) 0.0320(13) 0.0249(11) -0.0081(10) 0.0114(10) 0.0025(11)
O1 0.0217(8) 0.0340(9) 0.0223(8) -0.0004(7) 0.0017(6) -0.0034(7)
P3 0.0148(3) 0.0142(3) 0.0168(3) -0.0006(2) 0.00195(19) 0.0000(2)
S1 0.0220(3) 0.0156(3) 0.0254(3) -0.0008(2) 0.0018(2) -0.0031(2)

loop_
_atom_type_symbol
_atom_type_description
_atom_type_scat_dispersion_real
_atom_type_scat_dispersion_imag
_atom_type_scat_source
C C 0.0033 0.0016 'International Tables Vol C Tables 4.2.6.8 and 6.1.1.4'
H H 0.0000 0.0000 'International Tables Vol C Tables 4.2.6.8 and 6.1.1.4'
O O 0.0106 0.0060 'International Tables Vol C Tables 4.2.6.8 and 6.1.1.4'
P P 0.1023 0.0942 'International Tables Vol C Tables 4.2.6.8 and 6.1.1.4'
S S 0.1246 0.1234 'International Tables Vol C Tables 4.2.6.8 and 6.1.1.4'

loop_
_geom_angle_atom_site_label_1
_geom_angle_atom_site_label_2
_geom_angle_atom_site_label_3
_geom_angle
C24 C0AA H0A 119.7
C29 C0AA H0A 119.7
C29 C0AA C24 120.6(2)
C2 C1 C6 119.59(17)
C2 C1 P3 119.51(14)
C6 C1 P3 120.78(14)
C1 C2 H2 119.4
C3 C2 C1 121.17(18)
C3 C2 H2 119.4
C2 C3 H3 120.3
C4 C3 C2 119.39(19)
C4 C3 H3 120.3
C3 C4 H4 119.8
C3 C4 C5 120.34(18)
C5 C4 H4 119.8
C4 C5 H5 119.1
C4 C5 C6 121.88(18)
C6 C5 H5 119.1
C1 C6 C7 121.74(17)
C5 C6 C1 117.62(17)
C5 C6 C7 120.63(17)
C6 C7 H7 116.2
C8 C7 C6 127.66(18)
C8 C7 H7 116.2
C7 C8 H8 120.2
C7 C8 C9 119.61(18)
C9 C8 H8 120.2
C10 C9 C8 119.91(17)
O1 C9 C8 120.48(18)
O1 C9 C10 119.60(18)
C9 C10 H10 118.0
C11 C10 C9 123.91(18)
C11 C10 H10 118.0
C10 C11 H11 116.2
C10 C11 C12 127.70(19)
C12 C11 H11 116.2
C13 C12 C11 118.48(18)
C13 C12 C17 118.46(18)
C17 C12 C11 123.07(18)
C12 C13 H13 119.4
C14 C13 C12 121.17(19)
C14 C13 H13 119.4
C13 C14 H14 120.2
C13 C14 C15 119.66(19)
C15 C14 H14 120.2
C14 C15 H15 120.1
C16 C15 C14 119.72(19)
C16 C15 H15 120.1
C15 C16 H16 119.5
C15 C16 C17 121.07(19)
C17 C16 H16 119.5
C12 C17 H17 120.0
C16 C17 C12 119.92(19)
C16 C17 H17 120.0
C19 C18 P3 121.84(14)
C23 C18 C19 119.38(18)
C23 C18 P3 118.76(15)
C18 C19 H19 120.3
C20 C19 C18 119.45(18)
C20 C19 H19 120.3
C19 C20 H20 119.7
C19 C20 C21 120.7(2)
C21 C20 H20 119.7
C20 C21 H21 119.9
C22 C21 C20 120.2(2)
C22 C21 H21 119.9
C21 C22 H22 120.3
C21 C22 C23 119.5(2)
C23 C22 H22 120.3
C18 C23 H23 119.6
C22 C23 C18 120.8(2)
C22 C23 H23 119.6
C0AA C24 C25 119.34(18)
C0AA C24 P3 119.15(15)
C25 C24 P3 121.49(15)
C24 C25 H25 120.1
C26 C25 C24 119.75(19)
C26 C25 H25 120.1
C25 C26 H26 119.9
C27 C26 C25 120.2(2)
C27 C26 H26 119.9
C26 C27 H27 119.9
C29 C27 C26 120.12(19)
C29 C27 H27 119.9
C0AA C29 H29 120.0
C27 C29 C0AA 120.1(2)
C27 C29 H29 120.0
C1 P3 C18 105.87(9)
C1 P3 S1 113.74(6)
C18 P3 S1 112.42(7)
C24 P3 C1 105.61(9)
C24 P3 C18 105.97(8)
C24 P3 S1 112.59(7)

loop_
_geom_bond_atom_site_label_1
_geom_bond_atom_site_label_2
_geom_bond_distance
C0AA H0A 0.9500
C0AA C24 1.385(3)
C0AA C29 1.384(3)
C1 C2 1.396(3)
C1 C6 1.417(3)
C1 P3 1.8205(19)
C2 H2 0.9500
C2 C3 1.389(3)
C3 H3 0.9500
C3 C4 1.377(3)
C4 H4 0.9500
C4 C5 1.379(3)
C5 H5 0.9500
C5 C6 1.401(3)
C6 C7 1.472(3)
C7 H7 0.9500
C7 C8 1.327(3)
C8 H8 0.9500
C8 C9 1.485(3)
C9 C10 1.476(3)
C9 O1 1.224(2)
C10 H10 0.9500
C10 C11 1.338(3)
C11 H11 0.9500
C11 C12 1.466(3)
C12 C13 1.397(3)
C12 C17 1.401(3)
C13 H13 0.9500
C13 C14 1.386(3)
C14 H14 0.9500
C14 C15 1.388(3)
C15 H15 0.9500
C15 C16 1.379(3)
C16 H16 0.9500
C16 C17 1.386(3)
C17 H17 0.9500
C18 C19 1.395(3)
C18 C23 1.393(3)
C18 P3 1.8218(19)
C19 H19 0.9500
C19 C20 1.384(3)
C20 H20 0.9500
C20 C21 1.387(3)
C21 H21 0.9500
C21 C22 1.380(3)
C22 H22 0.9500
C22 C23 1.384(3)
C23 H23 0.9500
C24 C25 1.398(3)
C24 P3 1.8203(19)
C25 H25 0.9500
C25 C26 1.389(3)
C26 H26 0.9500
C26 C27 1.385(3)
C27 H27 0.9500
C27 C29 1.377(3)
C29 H29 0.9500
P3 S1 1.9590(7)

loop_
_geom_torsion_atom_site_label_1
_geom_torsion_atom_site_label_2
_geom_torsion_atom_site_label_3
_geom_torsion_atom_site_label_4
_geom_torsion
C0AA C24 C25 C26 0.1(3)
C0AA C24 P3 C1 111.95(16)
C0AA C24 P3 C18 -136.01(16)
C0AA C24 P3 S1 -12.73(17)
C1 C2 C3 C4 0.4(3)
C1 C6 C7 C8 172.0(2)
C2 C1 C6 C5 0.6(3)
C2 C1 C6 C7 -178.61(18)
C2 C1 P3 C18 -123.09(16)
C2 C1 P3 C24 -10.98(18)
C2 C1 P3 S1 112.99(15)
C2 C3 C4 C5 0.2(3)
C3 C4 C5 C6 -0.5(3)
C4 C5 C6 C1 0.1(3)
C4 C5 C6 C7 179.27(19)
C5 C6 C7 C8 -7.2(3)
C6 C1 C2 C3 -0.9(3)
C6 C1 P3 C18 61.13(17)
C6 C1 P3 C24 173.24(15)
C6 C1 P3 S1 -62.80(17)
C6 C7 C8 C9 -179.20(18)
C7 C8 C9 C10 -169.83(19)
C7 C8 C9 O1 9.7(3)
C8 C9 C10 C11 16.7(3)
C9 C10 C11 C12 175.77(18)
C10 C11 C12 C13 -175.3(2)
C10 C11 C12 C17 4.5(3)
C11 C12 C13 C14 -179.99(19)
C11 C12 C17 C16 179.93(19)
C12 C13 C14 C15 0.0(3)
C13 C12 C17 C16 -0.2(3)
C13 C14 C15 C16 0.0(3)
C14 C15 C16 C17 0.0(3)
C15 C16 C17 C12 0.2(3)
C17 C12 C13 C14 0.1(3)
C18 C19 C20 C21 1.4(3)
C19 C18 C23 C22 0.5(3)
C19 C18 P3 C1 35.12(17)
C19 C18 P3 C24 -76.74(17)
C19 C18 P3 S1 159.87(13)
C19 C20 C21 C22 -1.0(3)
C20 C21 C22 C23 0.4(3)
C21 C22 C23 C18 -0.1(3)
C23 C18 C19 C20 -1.1(3)
C23 C18 P3 C1 -142.94(15)
C23 C18 P3 C24 105.20(16)
C23 C18 P3 S1 -18.19(17)
C24 C0AA C29 C27 -0.2(3)
C24 C25 C26 C27 -0.4(3)
C25 C24 P3 C1 -66.70(18)
C25 C24 P3 C18 45.33(18)
C25 C24 P3 S1 168.62(14)
C25 C26 C27 C29 0.3(3)
C26 C27 C29 C0AA -0.1(3)
C29 C0AA C24 C25 0.1(3)
C29 C0AA C24 P3 -178.55(16)
O1 C9 C10 C11 -162.8(2)
P3 C1 C2 C3 -176.69(15)
P3 C1 C6 C5 176.37(15)
P3 C1 C6 C7 -2.8(3)
P3 C18 C19 C20 -179.12(14)
P3 C18 C23 C22 178.57(15)
P3 C24 C25 C26 178.78(15)
